data_7245674
loop_
_publ_author_name
'Shaydullin, Ruslan R.'
'Galushko, Alexey S.'
'Pentsak, Evgeniy O.'
'Korshunov, Vladislav M.'
'Taydakov, Ilya V.'
'Gordeev, Evgeniy G.'
'Minyaev, Mikhail E.'
'Nasyrova, Darina I.'
'Ananikov, Valentine P.'

_publ_section_title
;
 Yellow to blue switching of fluorescence by the tuning of the
 pentaphenylphosphole structure: phosphorus electronic state vs. ring
 conjugation
;
_journal_name_full 'Physical Chemistry Chemical Physics'
_journal_paper_doi 10.1039/D2CP03723H
_journal_year 2022
_chemical_formula_moiety 'C34 H25 O P'
_chemical_formula_sum 'C34 H25 O P'
_chemical_formula_weight 480.51
_space_group_crystal_system monoclinic
_space_group_IT_number 14
_space_group_name_Hall '-P 2ybc'
_space_group_name_H-M_alt 'P 1 21/c 1'
_atom_sites_solution_hydrogens geom
_atom_sites_solution_primary direct
_atom_sites_solution_secondary difmap
_audit_creation_method SHELXL-2018/3
_audit_update_record
;
2021-07-12 deposited with the CCDC.	2022-09-21 downloaded from the CCDC.
;
_cell_angle_alpha 90
_cell_angle_beta 92.7170(10)
_cell_angle_gamma 90
_cell_formula_units_Z 4
_cell_length_a 16.0559(6)
_cell_length_b 6.2918(2)
_cell_length_c 24.2227(10)
_cell_measurement_reflns_used 9953
_cell_measurement_temperature 100(2)
_cell_measurement_theta_max 34.32
_cell_measurement_theta_min 2.54
_cell_volume 2444.24(16)
_computing_cell_refinement 'SAINT (Bruker, 2019)'
_computing_data_collection '<i>APEX3</i> (Bruker, 2019)'
_computing_data_reduction 'SAINT (Bruker, 2019)'
_computing_molecular_graphics 'SHELXTL (Sheldrick, Acta Cryst., 2008, A64, 112-122)'
_computing_publication_material 'SHELXTL (Sheldrick, Acta Cryst., 2008, A64, 112-122)'
_computing_structure_refinement 'SHELXL-2018 (Sheldrick, Acta Cryst., 2015, C71, 3-8)'
_computing_structure_solution 'SHELXT, SHELXS-2013 (Sheldrick, Acta Cryst., 2015, A71, 3-8)'
_diffrn_ambient_temperature 100(2)
_diffrn_detector_area_resol_mean 7.31
_diffrn_measured_fraction_theta_full 0.998
_diffrn_measured_fraction_theta_max 0.999
_diffrn_measurement_device_type 'Bruker AXS D8 QUEST, Photon III detector'
_diffrn_measurement_method '\f and \w shutterless scans'
_diffrn_radiation_monochromator graphite
_diffrn_radiation_type MoK\a
_diffrn_radiation_wavelength 0.71073
_diffrn_reflns_av_R_equivalents 0.0544
_diffrn_reflns_av_unetI/netI 0.0370
_diffrn_reflns_Laue_measured_fraction_full 0.998
_diffrn_reflns_Laue_measured_fraction_max 0.999
_diffrn_reflns_limit_h_max 22
_diffrn_reflns_limit_h_min -22
_diffrn_reflns_limit_k_max 8
_diffrn_reflns_limit_k_min -8
_diffrn_reflns_limit_l_max 30
_diffrn_reflns_limit_l_min -34
_diffrn_reflns_number 49922
_diffrn_reflns_point_group_measured_fraction_full 0.998
_diffrn_reflns_point_group_measured_fraction_max 0.999
_diffrn_reflns_theta_full 25.242
_diffrn_reflns_theta_max 30.033
_diffrn_reflns_theta_min 2.060
_diffrn_source 'sealed X-Ray tube'
_diffrn_source_current 30
_diffrn_source_power 50
_diffrn_source_size '0.6 mm, fine-focus'
_exptl_absorpt_coefficient_mu 0.139
_exptl_absorpt_correction_T_max 0.7468
_exptl_absorpt_correction_T_min 0.7029
_exptl_absorpt_correction_type multi-scan
_exptl_absorpt_process_details 'SADABS 2016/2 (Krause et al., J. Appl. Cryst. 2015, 48, 3-10)'
_exptl_crystal_colour colourless
_exptl_crystal_density_diffrn 1.306
_exptl_crystal_density_method 'not measured'
_exptl_crystal_description block
_exptl_crystal_F_000 1008
_exptl_crystal_size_max 0.1
_exptl_crystal_size_mid 0.05
_exptl_crystal_size_min 0.05
_refine_diff_density_max 0.401
_refine_diff_density_min -0.384
_refine_diff_density_rms 0.072
_refine_ls_extinction_method none
_refine_ls_goodness_of_fit_ref 1.096
_refine_ls_hydrogen_treatment constr
_refine_ls_matrix_type full
_refine_ls_number_parameters 325
_refine_ls_number_reflns 7133
_refine_ls_number_restraints 0
_refine_ls_restrained_S_all 1.096
_refine_ls_R_factor_all 0.0753
_refine_ls_R_factor_gt 0.0543
_refine_ls_shift/su_max 0.001
_refine_ls_shift/su_mean 0.000
_refine_ls_structure_factor_coef Fsqd
_refine_ls_weighting_details 'w=1/[\s^2^(Fo^2^)+(0.0317P)^2^+4.3241P] where P=(Fo^2^+2Fc^2^)/3'
_refine_ls_weighting_scheme calc
_refine_ls_wR_factor_gt 0.1230
_refine_ls_wR_factor_ref 0.1378
_reflns_Friedel_coverage 0.000
_reflns_number_gt 5580
_reflns_number_total 7133
_reflns_threshold_expression 'I > 2\s(I)'
_cod_data_source_file d2cp03723h2.cif
_cod_data_source_block PPPO
_cod_original_sg_symbol_H-M 'P 21/c'
_cod_database_code 7245674
_shelx_shelxl_version_number 2018/3
_shelx_space_group_comment
;
The symmetry employed for this shelxl refinement is uniquely defined
by the following loop, which should always be used as a source of
symmetry information in preference to the above space-group names.
They are only intended as comments.
;

loop_
_space_group_symop_operation_xyz
'x, y, z'
'-x, y+1/2, -z+1/2'
'-x, -y, -z'
'x, -y-1/2, z-1/2'

loop_
_atom_site_label
_atom_site_type_symbol
_atom_site_fract_x
_atom_site_fract_y
_atom_site_fract_z
_atom_site_U_iso_or_equiv
_atom_site_adp_type
_atom_site_occupancy
_atom_site_site_symmetry_order
_atom_site_calc_flag
_atom_site_refinement_flags_posn
_atom_site_refinement_flags_adp
_atom_site_refinement_flags_occupancy
_atom_site_disorder_assembly
_atom_site_disorder_group
P1 P 0.31369(3) 0.13057(8) 0.33548(2) 0.01300(11) Uani 1 1 d . . . . .
O1 O 0.30405(9) -0.0906(2) 0.31437(6) 0.0193(3) Uani 1 1 d . . . . .
C1 C 0.28728(11) 0.1716(3) 0.40666(8) 0.0140(3) Uani 1 1 d . . . . .
C2 C 0.22331(11) 0.3116(3) 0.40758(8) 0.0143(3) Uani 1 1 d . . . . .
C3 C 0.19605(11) 0.3995(3) 0.35173(8) 0.0132(3) Uani 1 1 d . . . . .
C4 C 0.23945(11) 0.3250(3) 0.30903(8) 0.0135(3) Uani 1 1 d . . . . .
C5 C 0.41744(11) 0.2286(3) 0.32767(8) 0.0146(3) Uani 1 1 d . . . . .
C6 C 0.43994(13) 0.4390(3) 0.33831(9) 0.0214(4) Uani 1 1 d . . . . .
H6 H 0.399091 0.539979 0.347951 0.026 Uiso 1 1 calc R U . . .
C7 C 0.52264(14) 0.4998(4) 0.33470(10) 0.0267(5) Uani 1 1 d . . . . .
H7 H 0.538584 0.642592 0.342352 0.032 Uiso 1 1 calc R U . . .
C8 C 0.58206(13) 0.3530(4) 0.31997(10) 0.0257(5) Uani 1 1 d . . . . .
H8 H 0.638635 0.395530 0.318136 0.031 Uiso 1 1 calc R U . . .
C9 C 0.55979(13) 0.1457(4) 0.30795(9) 0.0234(4) Uani 1 1 d . . . . .
H9 H 0.600626 0.046885 0.297047 0.028 Uiso 1 1 calc R U . . .
C10 C 0.47735(12) 0.0820(3) 0.31185(8) 0.0186(4) Uani 1 1 d . . . . .
H10 H 0.461741 -0.060741 0.303807 0.022 Uiso 1 1 calc R U . . .
C11 C 0.33158(12) 0.0580(3) 0.45230(8) 0.0163(4) Uani 1 1 d . . . . .
C12 C 0.36636(13) -0.1426(4) 0.44232(9) 0.0228(4) Uani 1 1 d . . . . .
H12 H 0.359106 -0.204855 0.406689 0.027 Uiso 1 1 calc R U . . .
C13 C 0.41123(15) -0.2511(4) 0.48395(10) 0.0300(5) Uani 1 1 d . . . . .
H13 H 0.434143 -0.386782 0.476606 0.036 Uiso 1 1 calc R U . . .
C14 C 0.42266(15) -0.1625(4) 0.53590(10) 0.0309(5) Uani 1 1 d . . . . .
H14 H 0.453240 -0.236979 0.564322 0.037 Uiso 1 1 calc R U . . .
C15 C 0.38916(15) 0.0360(4) 0.54631(9) 0.0301(5) Uani 1 1 d . . . . .
H15 H 0.397242 0.097655 0.581963 0.036 Uiso 1 1 calc R U . . .
C16 C 0.34395(13) 0.1455(4) 0.50510(9) 0.0235(4) Uani 1 1 d . . . . .
H16 H 0.321222 0.281081 0.512870 0.028 Uiso 1 1 calc R U . . .
C17 C 0.17514(11) 0.3596(3) 0.45729(8) 0.0149(3) Uani 1 1 d . . . . .
C18 C 0.17828(13) 0.5573(3) 0.48339(8) 0.0197(4) Uani 1 1 d . . . . .
H18 H 0.212558 0.666623 0.469763 0.024 Uiso 1 1 calc R U . . .
C19 C 0.13135(14) 0.5952(4) 0.52939(9) 0.0230(4) Uani 1 1 d . . . . .
H19 H 0.134013 0.730060 0.547019 0.028 Uiso 1 1 calc R U . . .
C20 C 0.08083(14) 0.4371(4) 0.54951(9) 0.0233(4) Uani 1 1 d . . . . .
H20 H 0.047990 0.464411 0.580340 0.028 Uiso 1 1 calc R U . . .
C21 C 0.07848(13) 0.2393(4) 0.52446(9) 0.0224(4) Uani 1 1 d . . . . .
H21 H 0.044682 0.129889 0.538531 0.027 Uiso 1 1 calc R U . . .
C22 C 0.12552(12) 0.2003(3) 0.47868(8) 0.0181(4) Uani 1 1 d . . . . .
H22 H 0.123813 0.063856 0.461860 0.022 Uiso 1 1 calc R U . . .
C23 C 0.12202(11) 0.5404(3) 0.34388(7) 0.0138(3) Uani 1 1 d . . . . .
C24 C 0.12207(13) 0.7501(3) 0.36298(8) 0.0174(4) Uani 1 1 d . . . . .
H24 H 0.169540 0.805217 0.383052 0.021 Uiso 1 1 calc R U . . .
C25 C 0.05244(13) 0.8774(3) 0.35250(8) 0.0201(4) Uani 1 1 d . . . . .
H25 H 0.052517 1.019689 0.365626 0.024 Uiso 1 1 calc R U . . .
C26 C -0.01716(13) 0.7993(4) 0.32311(8) 0.0211(4) Uani 1 1 d . . . . .
H26 H -0.064419 0.887819 0.316094 0.025 Uiso 1 1 calc R U . . .
C27 C -0.01756(12) 0.5921(4) 0.30402(8) 0.0196(4) Uani 1 1 d . . . . .
H27 H -0.065209 0.538028 0.283925 0.024 Uiso 1 1 calc R U . . .
C28 C 0.05172(12) 0.4628(3) 0.31422(8) 0.0163(4) Uani 1 1 d . . . . .
H28 H 0.051243 0.320700 0.300927 0.020 Uiso 1 1 calc R U . . .
C29 C 0.23117(11) 0.3796(3) 0.24976(7) 0.0141(3) Uani 1 1 d . . . . .
C30 C 0.21303(11) 0.5867(3) 0.23133(8) 0.0156(4) Uani 1 1 d . . . . .
H30 H 0.204007 0.696325 0.257352 0.019 Uiso 1 1 calc R U . . .
C31 C 0.20823(12) 0.6318(3) 0.17518(8) 0.0179(4) Uani 1 1 d . . . . .
H31 H 0.194991 0.771933 0.163048 0.021 Uiso 1 1 calc R U . . .
C32 C 0.22256(13) 0.4745(4) 0.13648(8) 0.0196(4) Uani 1 1 d . . . . .
H32 H 0.219784 0.507059 0.098146 0.024 Uiso 1 1 calc R U . . .
C33 C 0.24097(13) 0.2694(4) 0.15429(8) 0.0208(4) Uani 1 1 d . . . . .
H33 H 0.250614 0.161090 0.128025 0.025 Uiso 1 1 calc R U . . .
C34 C 0.24536(12) 0.2218(3) 0.21054(8) 0.0176(4) Uani 1 1 d . . . . .
H34 H 0.258079 0.081028 0.222383 0.021 Uiso 1 1 calc R U . . .

loop_
_atom_site_aniso_label
_atom_site_aniso_U_11
_atom_site_aniso_U_22
_atom_site_aniso_U_33
_atom_site_aniso_U_23
_atom_site_aniso_U_13
_atom_site_aniso_U_12
P1 0.0115(2) 0.0145(2) 0.0131(2) -0.00071(17) 0.00134(16) 0.00115(17)
O1 0.0190(7) 0.0172(7) 0.0216(7) -0.0034(6) 0.0000(5) 0.0001(5)
C1 0.0130(8) 0.0159(9) 0.0133(8) 0.0008(7) 0.0019(6) -0.0005(7)
C2 0.0122(8) 0.0175(9) 0.0134(8) 0.0000(7) 0.0014(6) -0.0010(7)
C3 0.0108(8) 0.0146(8) 0.0142(8) 0.0004(7) 0.0002(6) -0.0005(6)
C4 0.0115(8) 0.0149(8) 0.0141(8) 0.0010(6) -0.0001(6) 0.0009(6)
C5 0.0127(8) 0.0177(9) 0.0132(8) 0.0009(7) 0.0006(6) 0.0006(7)
C6 0.0176(9) 0.0176(9) 0.0289(11) -0.0017(8) 0.0000(8) 0.0014(8)
C7 0.0222(10) 0.0216(10) 0.0360(12) 0.0063(9) -0.0033(9) -0.0063(8)
C8 0.0146(9) 0.0320(12) 0.0305(11) 0.0108(10) 0.0013(8) -0.0024(9)
C9 0.0156(9) 0.0296(11) 0.0256(10) 0.0024(9) 0.0053(8) 0.0046(8)
C10 0.0159(9) 0.0207(10) 0.0194(9) -0.0018(7) 0.0014(7) 0.0027(7)
C11 0.0129(8) 0.0198(9) 0.0164(9) 0.0042(7) 0.0028(7) 0.0010(7)
C12 0.0245(10) 0.0230(10) 0.0209(10) 0.0029(8) 0.0013(8) 0.0061(8)
C13 0.0294(12) 0.0281(12) 0.0328(12) 0.0106(10) 0.0032(9) 0.0111(10)
C14 0.0239(11) 0.0450(15) 0.0240(11) 0.0154(10) 0.0021(8) 0.0105(10)
C15 0.0278(11) 0.0470(15) 0.0153(10) 0.0037(10) -0.0008(8) 0.0078(11)
C16 0.0215(10) 0.0306(11) 0.0185(9) 0.0012(9) 0.0000(8) 0.0061(9)
C17 0.0133(8) 0.0190(9) 0.0124(8) 0.0003(7) 0.0008(6) 0.0032(7)
C18 0.0226(10) 0.0201(9) 0.0165(9) -0.0005(7) 0.0027(7) 0.0005(8)
C19 0.0319(11) 0.0208(10) 0.0164(9) -0.0042(8) 0.0016(8) 0.0047(9)
C20 0.0257(10) 0.0297(11) 0.0148(9) -0.0012(8) 0.0048(8) 0.0066(9)
C21 0.0219(10) 0.0274(11) 0.0185(9) 0.0028(8) 0.0061(8) -0.0004(8)
C22 0.0190(9) 0.0195(9) 0.0161(9) -0.0007(7) 0.0021(7) 0.0002(7)
C23 0.0135(8) 0.0159(8) 0.0122(8) 0.0026(7) 0.0032(6) 0.0025(7)
C24 0.0188(9) 0.0166(9) 0.0169(9) 0.0005(7) 0.0031(7) 0.0005(7)
C25 0.0254(10) 0.0167(9) 0.0188(9) 0.0020(8) 0.0063(8) 0.0052(8)
C26 0.0195(9) 0.0248(10) 0.0193(9) 0.0050(8) 0.0047(7) 0.0096(8)
C27 0.0146(9) 0.0272(11) 0.0170(9) 0.0029(8) -0.0004(7) 0.0030(8)
C28 0.0161(9) 0.0181(9) 0.0147(8) 0.0007(7) 0.0022(7) 0.0011(7)
C29 0.0109(8) 0.0188(9) 0.0126(8) 0.0004(7) 0.0018(6) -0.0007(7)
C30 0.0135(8) 0.0174(9) 0.0158(8) -0.0014(7) 0.0014(7) -0.0028(7)
C31 0.0161(8) 0.0191(9) 0.0183(9) 0.0026(7) 0.0001(7) -0.0026(7)
C32 0.0177(9) 0.0266(10) 0.0145(9) 0.0022(8) 0.0008(7) -0.0021(8)
C33 0.0213(10) 0.0261(10) 0.0152(9) -0.0043(8) 0.0018(7) 0.0028(8)
C34 0.0170(9) 0.0183(9) 0.0176(9) 0.0002(7) 0.0018(7) 0.0019(7)

loop_
_atom_type_symbol
_atom_type_description
_atom_type_scat_dispersion_real
_atom_type_scat_dispersion_imag
_atom_type_scat_source
C C 0.0033 0.0016 'International Tables Vol C Tables 4.2.6.8 and 6.1.1.4'
H H 0.0000 0.0000 'International Tables Vol C Tables 4.2.6.8 and 6.1.1.4'
O O 0.0106 0.0060 'International Tables Vol C Tables 4.2.6.8 and 6.1.1.4'
P P 0.1023 0.0942 'International Tables Vol C Tables 4.2.6.8 and 6.1.1.4'

loop_
_geom_angle_atom_site_label_1
_geom_angle_atom_site_label_2
_geom_angle_atom_site_label_3
_geom_angle
_geom_angle_site_symmetry_1
_geom_angle_site_symmetry_3
_geom_angle_publ_flag
O1 P1 C5 111.53(9) . . ?
O1 P1 C4 117.12(9) . . ?
C5 P1 C4 109.29(9) . . ?
O1 P1 C1 115.77(9) . . ?
C5 P1 C1 108.14(9) . . ?
C4 P1 C1 93.48(9) . . ?
C2 C1 C11 130.08(17) . . ?
C2 C1 P1 108.67(14) . . ?
C11 C1 P1 121.24(14) . . ?
C1 C2 C17 124.58(17) . . ?
C1 C2 C3 114.34(16) . . ?
C17 C2 C3 120.68(16) . . ?
C4 C3 C23 122.96(17) . . ?
C4 C3 C2 114.80(16) . . ?
C23 C3 C2 121.98(16) . . ?
C3 C4 C29 129.40(17) . . ?
C3 C4 P1 108.53(14) . . ?
C29 C4 P1 122.05(14) . . ?
C6 C5 C10 120.10(18) . . ?
C6 C5 P1 122.74(15) . . ?
C10 C5 P1 117.12(15) . . ?
C7 C6 C5 119.4(2) . . ?
C7 C6 H6 120.3 . . ?
C5 C6 H6 120.3 . . ?
C8 C7 C6 120.3(2) . . ?
C8 C7 H7 119.9 . . ?
C6 C7 H7 119.9 . . ?
C9 C8 C7 120.6(2) . . ?
C9 C8 H8 119.7 . . ?
C7 C8 H8 119.7 . . ?
C8 C9 C10 119.7(2) . . ?
C8 C9 H9 120.1 . . ?
C10 C9 H9 120.1 . . ?
C9 C10 C5 119.8(2) . . ?
C9 C10 H10 120.1 . . ?
C5 C10 H10 120.1 . . ?
C16 C11 C12 118.07(19) . . ?
C16 C11 C1 122.59(19) . . ?
C12 C11 C1 119.28(18) . . ?
C13 C12 C11 120.8(2) . . ?
C13 C12 H12 119.6 . . ?
C11 C12 H12 119.6 . . ?
C14 C13 C12 120.3(2) . . ?
C14 C13 H13 119.8 . . ?
C12 C13 H13 119.8 . . ?
C13 C14 C15 119.5(2) . . ?
C13 C14 H14 120.2 . . ?
C15 C14 H14 120.2 . . ?
C14 C15 C16 120.6(2) . . ?
C14 C15 H15 119.7 . . ?
C16 C15 H15 119.7 . . ?
C15 C16 C11 120.6(2) . . ?
C15 C16 H16 119.7 . . ?
C11 C16 H16 119.7 . . ?
C18 C17 C22 118.77(18) . . ?
C18 C17 C2 122.49(18) . . ?
C22 C17 C2 118.74(18) . . ?
C17 C18 C19 120.3(2) . . ?
C17 C18 H18 119.8 . . ?
C19 C18 H18 119.8 . . ?
C20 C19 C18 120.3(2) . . ?
C20 C19 H19 119.8 . . ?
C18 C19 H19 119.8 . . ?
C21 C20 C19 119.67(19) . . ?
C21 C20 H20 120.2 . . ?
C19 C20 H20 120.2 . . ?
C20 C21 C22 120.2(2) . . ?
C20 C21 H21 119.9 . . ?
C22 C21 H21 119.9 . . ?
C21 C22 C17 120.6(2) . . ?
C21 C22 H22 119.7 . . ?
C17 C22 H22 119.7 . . ?
C28 C23 C24 119.21(18) . . ?
C28 C23 C3 118.58(17) . . ?
C24 C23 C3 122.15(18) . . ?
C25 C24 C23 119.73(19) . . ?
C25 C24 H24 120.1 . . ?
C23 C24 H24 120.1 . . ?
C26 C25 C24 120.78(19) . . ?
C26 C25 H25 119.6 . . ?
C24 C25 H25 119.6 . . ?
C27 C26 C25 119.78(19) . . ?
C27 C26 H26 120.1 . . ?
C25 C26 H26 120.1 . . ?
C26 C27 C28 120.06(19) . . ?
C26 C27 H27 120.0 . . ?
C28 C27 H27 120.0 . . ?
C27 C28 C23 120.44(19) . . ?
C27 C28 H28 119.8 . . ?
C23 C28 H28 119.8 . . ?
C34 C29 C30 118.73(17) . . ?
C34 C29 C4 118.99(17) . . ?
C30 C29 C4 122.22(17) . . ?
C31 C30 C29 120.18(18) . . ?
C31 C30 H30 119.9 . . ?
C29 C30 H30 119.9 . . ?
C30 C31 C32 120.78(19) . . ?
C30 C31 H31 119.6 . . ?
C32 C31 H31 119.6 . . ?
C33 C32 C31 119.49(18) . . ?
C33 C32 H32 120.3 . . ?
C31 C32 H32 120.3 . . ?
C32 C33 C34 120.26(19) . . ?
C32 C33 H33 119.9 . . ?
C34 C33 H33 119.9 . . ?
C33 C34 C29 120.55(19) . . ?
C33 C34 H34 119.7 . . ?
C29 C34 H34 119.7 . . ?

loop_
_geom_bond_atom_site_label_1
_geom_bond_atom_site_label_2
_geom_bond_distance
_geom_bond_site_symmetry_2
_geom_bond_publ_flag
P1 O1 1.4882(15) . ?
P1 C5 1.7947(19) . ?
P1 C4 1.8043(19) . ?
P1 C1 1.8134(19) . ?
C1 C2 1.354(3) . ?
C1 C11 1.471(3) . ?
C2 C17 1.493(3) . ?
C2 C3 1.507(3) . ?
C3 C4 1.358(3) . ?
C3 C23 1.488(3) . ?
C4 C29 1.476(3) . ?
C5 C6 1.393(3) . ?
C5 C10 1.399(3) . ?
C6 C7 1.389(3) . ?
C6 H6 0.9500 . ?
C7 C8 1.387(3) . ?
C7 H7 0.9500 . ?
C8 C9 1.380(3) . ?
C8 H8 0.9500 . ?
C9 C10 1.391(3) . ?
C9 H9 0.9500 . ?
C10 H10 0.9500 . ?
C11 C16 1.398(3) . ?
C11 C12 1.406(3) . ?
C12 C13 1.390(3) . ?
C12 H12 0.9500 . ?
C13 C14 1.380(4) . ?
C13 H13 0.9500 . ?
C14 C15 1.388(4) . ?
C14 H14 0.9500 . ?
C15 C16 1.389(3) . ?
C15 H15 0.9500 . ?
C16 H16 0.9500 . ?
C17 C18 1.395(3) . ?
C17 C22 1.396(3) . ?
C18 C19 1.395(3) . ?
C18 H18 0.9500 . ?
C19 C20 1.386(3) . ?
C19 H19 0.9500 . ?
C20 C21 1.384(3) . ?
C20 H20 0.9500 . ?
C21 C22 1.393(3) . ?
C21 H21 0.9500 . ?
C22 H22 0.9500 . ?
C23 C28 1.397(3) . ?
C23 C24 1.398(3) . ?
C24 C25 1.389(3) . ?
C24 H24 0.9500 . ?
C25 C26 1.386(3) . ?
C25 H25 0.9500 . ?
C26 C27 1.383(3) . ?
C26 H26 0.9500 . ?
C27 C28 1.391(3) . ?
C27 H27 0.9500 . ?
C28 H28 0.9500 . ?
C29 C34 1.400(3) . ?
C29 C30 1.404(3) . ?
C30 C31 1.388(3) . ?
C30 H30 0.9500 . ?
C31 C32 1.390(3) . ?
C31 H31 0.9500 . ?
C32 C33 1.388(3) . ?
C32 H32 0.9500 . ?
C33 C34 1.394(3) . ?
C33 H33 0.9500 . ?
C34 H34 0.9500 . ?

loop_
_geom_torsion_atom_site_label_1
_geom_torsion_atom_site_label_2
_geom_torsion_atom_site_label_3
_geom_torsion_atom_site_label_4
_geom_torsion
_geom_torsion_site_symmetry_1
_geom_torsion_site_symmetry_2
_geom_torsion_site_symmetry_3
_geom_torsion_site_symmetry_4
_geom_torsion_publ_flag
O1 P1 C1 C2 -118.58(14) . . . . ?
C5 P1 C1 C2 115.47(15) . . . . ?
C4 P1 C1 C2 3.87(15) . . . . ?
O1 P1 C1 C11 60.16(18) . . . . ?
C5 P1 C1 C11 -65.79(17) . . . . ?
C4 P1 C1 C11 -177.39(16) . . . . ?
C11 C1 C2 C17 -8.8(3) . . . . ?
P1 C1 C2 C17 169.78(15) . . . . ?
C11 C1 C2 C3 178.44(19) . . . . ?
P1 C1 C2 C3 -3.0(2) . . . . ?
C1 C2 C3 C4 0.1(2) . . . . ?
C17 C2 C3 C4 -172.93(17) . . . . ?
C1 C2 C3 C23 174.51(17) . . . . ?
C17 C2 C3 C23 1.5(3) . . . . ?
C23 C3 C4 C29 7.3(3) . . . . ?
C2 C3 C4 C29 -178.37(18) . . . . ?
C23 C3 C4 P1 -171.53(15) . . . . ?
C2 C3 C4 P1 2.8(2) . . . . ?
O1 P1 C4 C3 117.59(14) . . . . ?
C5 P1 C4 C3 -114.38(14) . . . . ?
C1 P1 C4 C3 -3.78(15) . . . . ?
O1 P1 C4 C29 -61.35(18) . . . . ?
C5 P1 C4 C29 66.69(17) . . . . ?
C1 P1 C4 C29 177.28(16) . . . . ?
O1 P1 C5 C6 172.42(16) . . . . ?
C4 P1 C5 C6 41.33(19) . . . . ?
C1 P1 C5 C6 -59.18(19) . . . . ?
O1 P1 C5 C10 -9.64(18) . . . . ?
C4 P1 C5 C10 -140.73(15) . . . . ?
C1 P1 C5 C10 118.76(16) . . . . ?
C10 C5 C6 C7 -1.9(3) . . . . ?
P1 C5 C6 C7 175.94(17) . . . . ?
C5 C6 C7 C8 0.8(3) . . . . ?
C6 C7 C8 C9 0.9(4) . . . . ?
C7 C8 C9 C10 -1.5(3) . . . . ?
C8 C9 C10 C5 0.3(3) . . . . ?
C6 C5 C10 C9 1.4(3) . . . . ?
P1 C5 C10 C9 -176.61(16) . . . . ?
C2 C1 C11 C16 -32.6(3) . . . . ?
P1 C1 C11 C16 148.95(17) . . . . ?
C2 C1 C11 C12 150.3(2) . . . . ?
P1 C1 C11 C12 -28.1(3) . . . . ?
C16 C11 C12 C13 0.4(3) . . . . ?
C1 C11 C12 C13 177.6(2) . . . . ?
C11 C12 C13 C14 -0.3(4) . . . . ?
C12 C13 C14 C15 -0.1(4) . . . . ?
C13 C14 C15 C16 0.4(4) . . . . ?
C14 C15 C16 C11 -0.2(4) . . . . ?
C12 C11 C16 C15 -0.2(3) . . . . ?
C1 C11 C16 C15 -177.3(2) . . . . ?
C1 C2 C17 C18 113.0(2) . . . . ?
C3 C2 C17 C18 -74.7(2) . . . . ?
C1 C2 C17 C22 -66.5(3) . . . . ?
C3 C2 C17 C22 105.8(2) . . . . ?
C22 C17 C18 C19 -1.2(3) . . . . ?
C2 C17 C18 C19 179.28(19) . . . . ?
C17 C18 C19 C20 -0.3(3) . . . . ?
C18 C19 C20 C21 1.4(3) . . . . ?
C19 C20 C21 C22 -1.1(3) . . . . ?
C20 C21 C22 C17 -0.4(3) . . . . ?
C18 C17 C22 C21 1.5(3) . . . . ?
C2 C17 C22 C21 -178.95(18) . . . . ?
C4 C3 C23 C28 62.4(3) . . . . ?
C2 C3 C23 C28 -111.5(2) . . . . ?
C4 C3 C23 C24 -114.6(2) . . . . ?
C2 C3 C23 C24 71.5(2) . . . . ?
C28 C23 C24 C25 0.3(3) . . . . ?
C3 C23 C24 C25 177.32(17) . . . . ?
C23 C24 C25 C26 -0.2(3) . . . . ?
C24 C25 C26 C27 0.1(3) . . . . ?
C25 C26 C27 C28 -0.1(3) . . . . ?
C26 C27 C28 C23 0.2(3) . . . . ?
C24 C23 C28 C27 -0.3(3) . . . . ?
C3 C23 C28 C27 -177.42(17) . . . . ?
C3 C4 C29 C34 -145.9(2) . . . . ?
P1 C4 C29 C34 32.8(2) . . . . ?
C3 C4 C29 C30 36.9(3) . . . . ?
P1 C4 C29 C30 -144.42(16) . . . . ?
C34 C29 C30 C31 0.9(3) . . . . ?
C4 C29 C30 C31 178.12(17) . . . . ?
C29 C30 C31 C32 -1.1(3) . . . . ?
C30 C31 C32 C33 0.7(3) . . . . ?
C31 C32 C33 C34 -0.2(3) . . . . ?
C32 C33 C34 C29 0.1(3) . . . . ?
C30 C29 C34 C33 -0.4(3) . . . . ?
C4 C29 C34 C33 -177.73(18) . . . . ?
